data_4115489
loop_
_publ_author_name
'Steven M. Reid'
'Joel T. Mague'
'Mark J. Fink'

_publ_section_title
;
 Facile Reductive Elimination of Ethane from Strained
 Dimethylpalladium(II) Complexes
;
_journal_name_full 'Journal of the American Chemical Society'
_journal_page_first 4081
_journal_page_last 4082
_journal_paper_doi 10.1021/ja0056062
_journal_volume 123
_journal_year 2001
_chemical_formula_moiety '(C H3)2 (((C6 H11)2 P)2 C H2) Pd'
_chemical_formula_sum 'C27 H52 P2 Pd'
_chemical_formula_weight 545.03
_chemical_name_systematic
; 
 cis-Dimethyl(bis(dicyclohexylphosphino)methane)palladium(II) 
;
_space_group_IT_number 61
_symmetry_cell_setting orthorhombic
_symmetry_space_group_name_Hall '-P 2ac 2ab'
_symmetry_space_group_name_H-M 'P b c a'
_atom_sites_solution_hydrogens geom
_atom_sites_solution_primary Patterson
_atom_sites_solution_secondary difmap
_audit_creation_method SHELXL-97
_cell_angle_alpha 90.00
_cell_angle_beta 90.00
_cell_angle_gamma 90.00
_cell_formula_units_Z 8
_cell_length_a 16.633(2)
_cell_length_b 14.7594(14)
_cell_length_c 23.571(2)
_cell_measurement_reflns_used 25
_cell_measurement_temperature 293(2)
_cell_measurement_theta_max 22.70
_cell_measurement_theta_min 17.40
_cell_volume 5786.5(10)
_computing_cell_refinement 'CAD-4 Software (Enraf-Nonius, 1989)'
_computing_data_collection 'CAD-4 Software (Enraf-Nonius, 1989)'
_computing_data_reduction 'XCAD4 (Harms & Wocadlo, 1987)'
_computing_molecular_graphics 'SHELXTL (Bruker AXS, 1997)'
_computing_publication_material 'SHELXTL (Bruker AXS, 1997)'
_computing_structure_refinement 'SHELXL-97 (Sheldrick, 1997)'
_computing_structure_solution 'SHELXS-97 (Sheldrick, 1990)'
_diffrn_ambient_temperature 293(2)
_diffrn_measured_fraction_theta_full 0.999
_diffrn_measured_fraction_theta_max 0.999
_diffrn_measurement_device_type 'Enraf-Nonius CAD-4'
_diffrn_measurement_method '\q/2\q scans'
_diffrn_radiation_monochromator graphite
_diffrn_radiation_source 'fine-focus sealed tube'
_diffrn_radiation_type MoK\a
_diffrn_radiation_wavelength 0.71073
_diffrn_reflns_av_R_equivalents 0.0000
_diffrn_reflns_av_sigmaI/netI 0.0604
_diffrn_reflns_limit_h_max 19
_diffrn_reflns_limit_h_min 0
_diffrn_reflns_limit_k_max 17
_diffrn_reflns_limit_k_min 0
_diffrn_reflns_limit_l_max 28
_diffrn_reflns_limit_l_min 0
_diffrn_reflns_number 5144
_diffrn_reflns_theta_full 25.08
_diffrn_reflns_theta_max 25.08
_diffrn_reflns_theta_min 1.73
_diffrn_standards_decay_% 2.1
_diffrn_standards_interval_time 120
_diffrn_standards_number 2
_exptl_absorpt_coefficient_mu 0.764
_exptl_absorpt_correction_T_max 0.6988
_exptl_absorpt_correction_T_min 0.6349
_exptl_absorpt_correction_type empirical
_exptl_absorpt_process_details '\y scan (North, et al., 1968)'
_exptl_crystal_colour Colorless
_exptl_crystal_density_diffrn 1.251
_exptl_crystal_description Plate
_exptl_crystal_F_000 2320
_exptl_crystal_size_max 0.53
_exptl_crystal_size_mid 0.53
_exptl_crystal_size_min 0.26
_refine_diff_density_max 0.614
_refine_diff_density_min -0.686
_refine_diff_density_rms 0.087
_refine_ls_extinction_coef 0.00138(13)
_refine_ls_extinction_expression Fc^*^=kFc[1+0.001xFc^2^\l^3^/sin(2\q)]^-1/4^
_refine_ls_extinction_method SHELXL
_refine_ls_goodness_of_fit_ref 1.019
_refine_ls_hydrogen_treatment mixed
_refine_ls_matrix_type full
_refine_ls_number_parameters 274
_refine_ls_number_reflns 5144
_refine_ls_number_restraints 0
_refine_ls_restrained_S_all 1.019
_refine_ls_R_factor_all 0.1015
_refine_ls_R_factor_gt 0.0390
_refine_ls_shift/su_max 0.047
_refine_ls_shift/su_mean 0.001
_refine_ls_structure_factor_coef Fsqd
_refine_ls_weighting_details 'calc w=1/[\s^2^(Fo^2^)+(0.0579P)^2^+3.9991P] where P=(Fo^2^+2Fc^2^)/3'
_refine_ls_weighting_scheme calc
_refine_ls_wR_factor_gt 0.1004
_refine_ls_wR_factor_ref 0.1202
_reflns_number_gt 3184
_reflns_number_total 5144
_reflns_threshold_expression >2sigma(I)
_cod_data_source_file ja0056062_1.cif
_cod_data_source_block mjf222
_cod_database_code 4115489

loop_
_symmetry_equiv_pos_as_xyz
'x, y, z'
'-x+1/2, -y, z+1/2'
'-x, y+1/2, -z+1/2'
'x+1/2, -y+1/2, -z'
'-x, -y, -z'
'x-1/2, y, -z-1/2'
'x, -y-1/2, z-1/2'
'-x-1/2, y-1/2, z'

loop_
_atom_site_label
_atom_site_type_symbol
_atom_site_fract_x
_atom_site_fract_y
_atom_site_fract_z
_atom_site_U_iso_or_equiv
_atom_site_adp_type
_atom_site_occupancy
_atom_site_symmetry_multiplicity
_atom_site_calc_flag
_atom_site_refinement_flags
Pd Pd 0.976367(19) 0.55504(2) 0.311887(14) 0.04514(14) Uani 1 1 d .
P1 P 1.05404(7) 0.65245(8) 0.36740(5) 0.0445(3) Uani 1 1 d .
P2 P 1.02935(7) 0.66461(8) 0.25043(5) 0.0465(3) Uani 1 1 d .
C1 C 1.0876(3) 0.7219(3) 0.30663(18) 0.0505(11) Uani 1 1 d .
H1A H 1.0725 0.7850 0.3108 0.056 Uiso 1 1 calc R
H1B H 1.1451 0.7173 0.3004 0.056 Uiso 1 1 calc R
C2 C 1.1473(3) 0.6190(3) 0.40451(18) 0.0496(11) Uani 1 1 d .
H2 H 1.1776 0.6740 0.4137 0.055 Uiso 1 1 calc R
C3 C 1.1286(3) 0.5694(4) 0.4594(2) 0.0788(17) Uani 1 1 d .
H3A H 1.0953 0.5171 0.4512 0.087 Uiso 1 1 calc R
H3B H 1.0985 0.6092 0.4843 0.087 Uiso 1 1 calc R
C4 C 1.2046(3) 0.5385(5) 0.4895(2) 0.093(2) Uani 1 1 d .
H4A H 1.2357 0.5911 0.5007 0.103 Uiso 1 1 calc R
H4B H 1.1902 0.5054 0.5235 0.103 Uiso 1 1 calc R
C5 C 1.2552(3) 0.4790(4) 0.4520(2) 0.0786(16) Uani 1 1 d .
H5A H 1.2264 0.4233 0.4439 0.086 Uiso 1 1 calc R
H5B H 1.3046 0.4633 0.4716 0.086 Uiso 1 1 calc R
C6 C 1.2751(3) 0.5269(4) 0.3969(2) 0.0646(14) Uani 1 1 d .
H6A H 1.3046 0.4859 0.3723 0.071 Uiso 1 1 calc R
H6B H 1.3094 0.5786 0.4048 0.071 Uiso 1 1 calc R
C7 C 1.1996(3) 0.5588(3) 0.3667(2) 0.0566(12) Uani 1 1 d .
H7A H 1.1686 0.5065 0.3547 0.062 Uiso 1 1 calc R
H7B H 1.2147 0.5924 0.3329 0.062 Uiso 1 1 calc R
C8 C 1.0043(3) 0.7362(4) 0.4129(2) 0.0627(13) Uani 1 1 d .
H8 H 0.9732 0.7720 0.3857 0.069 Uiso 1 1 calc R
C9 C 1.0586(3) 0.8070(4) 0.4400(3) 0.0711(15) Uani 1 1 d .
H9A H 1.0918 0.8347 0.4110 0.078 Uiso 1 1 calc R
H9B H 1.0939 0.7777 0.4672 0.078 Uiso 1 1 calc R
C10 C 1.0099(4) 0.8802(5) 0.4700(4) 0.118(3) Uani 1 1 d .
H10A H 1.0463 0.9175 0.4922 0.130 Uiso 1 1 calc R
H10B H 0.9852 0.9188 0.4416 0.130 Uiso 1 1 calc R
C11 C 0.9482(4) 0.8459(5) 0.5068(3) 0.119(3) Uani 1 1 d .
H11A H 0.9160 0.8964 0.5202 0.131 Uiso 1 1 calc R
H11B H 0.9734 0.8182 0.5396 0.131 Uiso 1 1 calc R
C12 C 0.8932(3) 0.7772(5) 0.4793(3) 0.100(2) Uani 1 1 d .
H12A H 0.8602 0.8071 0.4510 0.110 Uiso 1 1 calc R
H12B H 0.8579 0.7513 0.5077 0.110 Uiso 1 1 calc R
C13 C 0.9422(4) 0.7017(4) 0.4512(3) 0.091(2) Uani 1 1 d .
H13A H 0.9674 0.6653 0.4804 0.101 Uiso 1 1 calc R
H13B H 0.9061 0.6627 0.4299 0.101 Uiso 1 1 calc R
C14 C 1.1069(4) 0.6407(4) 0.1962(3) 0.0862(19) Uani 1 1 d .
H14 H 1.1505 0.6216 0.2215 0.095 Uiso 1 1 calc R
C15 C 1.1020(6) 0.5647(5) 0.1640(5) 0.168(5) Uani 1 1 d .
H15A H 1.0554 0.5704 0.1394 0.185 Uiso 1 1 calc R
H15B H 1.0923 0.5137 0.1890 0.185 Uiso 1 1 calc R
C16 C 1.1751(5) 0.5423(5) 0.1269(4) 0.125(3) Uani 1 1 d .
H16A H 1.2146 0.5100 0.1494 0.138 Uiso 1 1 calc R
H16B H 1.1585 0.5030 0.0960 0.138 Uiso 1 1 calc R
C18 C 1.2169(5) 0.6988(6) 0.1326(4) 0.150(4) Uani 1 1 d .
H18A H 1.2251 0.7493 0.1069 0.165 Uiso 1 1 calc R
H18B H 1.2645 0.6945 0.1562 0.165 Uiso 1 1 calc R
C17 C 1.2128(6) 0.6266(6) 0.1027(4) 0.184(5) Uani 1 1 d .
H17A H 1.2673 0.6111 0.0915 0.202 Uiso 1 1 calc R
H17B H 1.1838 0.6416 0.0683 0.202 Uiso 1 1 calc R
C19 C 1.1464(3) 0.7224(4) 0.1710(3) 0.0777(17) Uani 1 1 d .
H19A H 1.1652 0.7613 0.2013 0.085 Uiso 1 1 calc R
H19B H 1.1069 0.7561 0.1492 0.085 Uiso 1 1 calc R
C20 C 0.9630(2) 0.7519(3) 0.22005(19) 0.0501(11) Uani 1 1 d .
H20 H 0.9966 0.8005 0.2046 0.055 Uiso 1 1 calc R
C21 C 0.9131(4) 0.7117(4) 0.1716(3) 0.0861(19) Uani 1 1 d .
H21A H 0.9486 0.6926 0.1412 0.095 Uiso 1 1 calc R
H21B H 0.8844 0.6588 0.1852 0.095 Uiso 1 1 calc R
C22 C 0.8532(4) 0.7807(4) 0.1488(3) 0.098(2) Uani 1 1 d .
H22A H 0.8822 0.8306 0.1315 0.108 Uiso 1 1 calc R
H22B H 0.8204 0.7525 0.1197 0.108 Uiso 1 1 calc R
C23 C 0.7994(4) 0.8169(5) 0.1950(4) 0.111(3) Uani 1 1 d .
H23A H 0.7630 0.8616 0.1792 0.122 Uiso 1 1 calc R
H23B H 0.7674 0.7678 0.2106 0.122 Uiso 1 1 calc R
C24 C 0.8486(3) 0.8594(4) 0.2413(3) 0.0874(19) Uani 1 1 d .
H24A H 0.8132 0.8804 0.2713 0.096 Uiso 1 1 calc R
H24B H 0.8771 0.9115 0.2263 0.096 Uiso 1 1 calc R
C25 C 0.9090(3) 0.7920(4) 0.2659(2) 0.0707(15) Uani 1 1 d .
H25A H 0.9421 0.8224 0.2939 0.078 Uiso 1 1 calc R
H25B H 0.8803 0.7435 0.2848 0.078 Uiso 1 1 calc R
C26 C 0.9363(3) 0.4671(3) 0.3746(2) 0.0715(15) Uani 1 1 d .
H26A H 0.8817 0.4499 0.3668 0.079 Uiso 1 1 calc R
H26B H 0.9389 0.4967 0.4108 0.079 Uiso 1 1 calc R
H26C H 0.9696 0.4140 0.3751 0.079 Uiso 1 1 calc R
C27 C 0.9066(3) 0.4818(3) 0.2553(2) 0.0722(15) Uani 1 1 d .
H27A H 0.9021 0.4203 0.2682 0.079 Uiso 1 1 calc R
H27B H 0.9313 0.4827 0.2185 0.079 Uiso 1 1 calc R
H27C H 0.8540 0.5083 0.2530 0.079 Uiso 1 1 calc R

loop_
_atom_site_aniso_label
_atom_site_aniso_U_11
_atom_site_aniso_U_22
_atom_site_aniso_U_33
_atom_site_aniso_U_23
_atom_site_aniso_U_13
_atom_site_aniso_U_12
Pd 0.0439(2) 0.04089(19) 0.0507(2) -0.00298(16) -0.00001(16) -0.00280(15)
P1 0.0409(5) 0.0472(6) 0.0455(6) -0.0039(5) -0.0007(5) -0.0022(5)
P2 0.0476(6) 0.0459(6) 0.0459(6) -0.0011(5) 0.0021(5) -0.0018(5)
C1 0.043(2) 0.048(2) 0.061(3) 0.005(2) -0.006(2) -0.0047(19)
C2 0.047(2) 0.058(3) 0.045(2) -0.005(2) -0.001(2) -0.005(2)
C3 0.064(3) 0.113(5) 0.059(3) 0.023(3) 0.006(3) 0.014(3)
C4 0.084(4) 0.142(6) 0.055(3) 0.027(4) 0.006(3) 0.022(4)
C5 0.061(3) 0.090(4) 0.084(4) 0.027(4) -0.007(3) 0.005(3)
C6 0.053(3) 0.074(3) 0.066(3) -0.001(3) -0.001(2) 0.015(3)
C7 0.055(3) 0.063(3) 0.052(3) -0.001(3) 0.000(2) 0.008(2)
C8 0.047(2) 0.067(3) 0.074(3) -0.021(3) -0.002(2) -0.002(2)
C9 0.055(3) 0.069(3) 0.089(4) -0.032(3) 0.005(3) -0.005(3)
C10 0.087(5) 0.099(5) 0.167(8) -0.082(5) 0.018(5) -0.003(4)
C11 0.110(5) 0.128(6) 0.119(6) -0.073(5) 0.038(5) -0.013(5)
C12 0.062(3) 0.120(6) 0.119(6) -0.041(5) 0.031(4) 0.000(4)
C13 0.076(4) 0.098(5) 0.101(5) -0.034(4) 0.024(4) -0.016(4)
C14 0.101(4) 0.062(3) 0.096(5) -0.016(3) 0.052(4) -0.005(3)
C15 0.201(10) 0.073(5) 0.230(10) -0.045(6) 0.152(9) -0.026(5)
C16 0.127(6) 0.100(5) 0.149(7) -0.058(5) 0.065(6) 0.000(5)
C18 0.158(8) 0.115(6) 0.176(8) -0.023(6) 0.115(7) -0.031(6)
C17 0.203(10) 0.146(8) 0.202(10) -0.085(8) 0.149(9) -0.072(8)
C19 0.081(4) 0.065(3) 0.087(4) -0.004(3) 0.034(3) -0.006(3)
C20 0.047(2) 0.050(3) 0.054(3) 0.004(2) -0.003(2) -0.004(2)
C21 0.107(5) 0.071(4) 0.080(4) 0.001(3) -0.046(4) -0.005(3)
C22 0.107(5) 0.087(4) 0.101(5) 0.023(4) -0.064(4) -0.021(4)
C23 0.054(3) 0.114(6) 0.165(8) 0.062(6) -0.024(4) -0.009(4)
C24 0.063(3) 0.109(5) 0.090(4) 0.019(4) 0.006(3) 0.033(3)
C25 0.061(3) 0.083(4) 0.069(3) 0.015(3) 0.010(3) 0.021(3)
C26 0.087(4) 0.058(3) 0.069(3) 0.009(3) 0.014(3) -0.018(3)
C27 0.083(4) 0.058(3) 0.076(4) 0.002(3) -0.021(3) -0.022(3)

loop_
_atom_type_symbol
_atom_type_description
_atom_type_scat_dispersion_real
_atom_type_scat_dispersion_imag
_atom_type_scat_source
C C 0.0033 0.0016 'International Tables Vol C Tables 4.2.6.8 and 6.1.1.4'
H H 0.0000 0.0000 'International Tables Vol C Tables 4.2.6.8 and 6.1.1.4'
P P 0.1023 0.0942 'International Tables Vol C Tables 4.2.6.8 and 6.1.1.4'
Pd Pd -0.9988 1.0072 'International Tables Vol C Tables 4.2.6.8 and 6.1.1.4'

loop_
_geom_angle_atom_site_label_1
_geom_angle_atom_site_label_2
_geom_angle_atom_site_label_3
_geom_angle
C27 Pd C26 87.3(2)
C27 Pd P1 172.79(15)
C26 Pd P1 99.42(16)
C27 Pd P2 99.95(15)
C26 Pd P2 172.75(16)
P1 Pd P2 73.34(4)
C8 P1 C2 106.4(2)
C8 P1 C1 102.5(2)
C2 P1 C1 105.2(2)
C8 P1 Pd 119.56(15)
C2 P1 Pd 124.43(15)
C1 P1 Pd 94.26(14)
C20 P2 C1 105.9(2)
C20 P2 C14 106.4(3)
C1 P2 C14 102.6(3)
C20 P2 Pd 119.86(14)
C1 P2 Pd 94.01(14)
C14 P2 Pd 123.89(19)
P2 C1 P1 98.3(2)
C3 C2 C7 109.5(4)
C3 C2 P1 111.1(3)
C7 C2 P1 110.9(3)
C2 C3 C4 111.8(5)
C5 C4 C3 111.6(5)
C4 C5 C6 110.7(5)
C5 C6 C7 111.5(4)
C6 C7 C2 112.1(4)
C13 C8 C9 113.6(5)
C13 C8 P1 116.4(4)
C9 C8 P1 116.1(3)
C8 C9 C10 111.5(4)
C11 C10 C9 114.2(6)
C10 C11 C12 114.1(6)
C11 C12 C13 110.7(5)
C8 C13 C12 112.9(5)
C15 C14 C19 118.1(6)
C15 C14 P2 120.2(5)
C19 C14 P2 115.2(4)
C14 C15 C16 116.7(7)
C17 C16 C15 111.6(6)
C17 C18 C19 118.5(7)
C18 C17 C16 120.2(8)
C14 C19 C18 112.9(5)
C25 C20 C21 111.1(4)
C25 C20 P2 110.4(3)
C21 C20 P2 110.1(3)
C22 C21 C20 111.0(5)
C23 C22 C21 111.7(5)
C24 C23 C22 110.5(5)
C23 C24 C25 111.2(5)
C20 C25 C24 111.9(4)

loop_
_geom_bond_atom_site_label_1
_geom_bond_atom_site_label_2
_geom_bond_distance
Pd C27 2.073(5)
Pd C26 2.077(5)
Pd P1 2.3342(12)
Pd P2 2.3431(12)
P1 C8 1.834(5)
P1 C2 1.848(4)
P1 C1 1.848(4)
P2 C20 1.841(4)
P2 C1 1.846(4)
P2 C14 1.850(5)
C2 C3 1.519(6)
C2 C7 1.530(6)
C3 C4 1.520(7)
C4 C5 1.503(7)
C5 C6 1.516(7)
C6 C7 1.519(6)
C8 C13 1.462(7)
C8 C9 1.522(6)
C9 C10 1.525(7)
C10 C11 1.436(9)
C11 C12 1.511(8)
C12 C13 1.531(8)
C14 C15 1.356(9)
C14 C19 1.497(7)
C15 C16 1.535(9)
C16 C17 1.505(10)
C18 C17 1.279(10)
C18 C19 1.522(8)
C20 C25 1.524(6)
C20 C21 1.531(7)
C21 C22 1.523(8)
C22 C23 1.507(9)
C23 C24 1.502(9)
C24 C25 1.528(7)
